data_1547394
loop_
_publ_author_name
'Paladhi, Sushovan'
'Park, Sang Yeon'
'Yang, Jung Woon'
'Song, Choong Eui'

_publ_section_title
;
 Asymmetric Synthesis of \a-Fluoro-\b-Amino-oxindoles with
 Tetrasubstituted C-F Stereogenic Centers via Cooperative Cation-Binding
 Catalysis.
;
_journal_issue 19
_journal_name_full 'Organic letters'
_journal_page_first 5336
_journal_page_last 5339
_journal_paper_doi 10.1021/acs.orglett.7b02628
_journal_volume 19
_journal_year 2017
_chemical_absolute_configuration ad
_chemical_formula_moiety 'C23 H27 F N2 O3'
_chemical_formula_sum 'C23 H27 F N2 O3'
_chemical_formula_weight 398.46
_space_group_crystal_system orthorhombic
_space_group_IT_number 19
_space_group_name_Hall 'P 2ac 2ab'
_space_group_name_H-M_alt 'P 21 21 21'
_symmetry_space_group_name_Hall 'P 2ac 2ab'
_symmetry_space_group_name_H-M 'P 21 21 21'
_atom_sites_solution_hydrogens geom
_audit_creation_method SHELXL-2014/7
_cell_angle_alpha 90
_cell_angle_beta 90
_cell_angle_gamma 90
_cell_formula_units_Z 4
_cell_length_a 10.1934(9)
_cell_length_b 11.1437(10)
_cell_length_c 19.3947(18)
_cell_measurement_reflns_used 9971
_cell_measurement_temperature 223(2)
_cell_measurement_theta_max 21.79
_cell_measurement_theta_min 2.26
_cell_volume 2203.1(3)
_computing_cell_refinement 'Bruker SAINT'
_computing_data_collection 'Bruker APEX2'
_computing_data_reduction 'Bruker SAINT'
_computing_molecular_graphics 'Bruker SHELXTL'
_computing_publication_material 'Bruker SHELXTL'
_computing_structure_refinement 'SHELXL-2014/7 (Sheldrick, 2014)'
_computing_structure_solution 'Bruker SHELXTL'
_diffrn_ambient_temperature 223(2)
_diffrn_measured_fraction_theta_full 1.000
_diffrn_measured_fraction_theta_max 1.000
_diffrn_measurement_device_type 'PHOTON 100 CMOS'
_diffrn_measurement_method '\f and \w scans'
_diffrn_radiation_type MoK\a
_diffrn_radiation_wavelength 0.71073
_diffrn_reflns_av_R_equivalents 0.1441
_diffrn_reflns_av_unetI/netI 0.0487
_diffrn_reflns_Laue_measured_fraction_full 1.000
_diffrn_reflns_Laue_measured_fraction_max 1.000
_diffrn_reflns_limit_h_max 12
_diffrn_reflns_limit_h_min -12
_diffrn_reflns_limit_k_max 13
_diffrn_reflns_limit_k_min -13
_diffrn_reflns_limit_l_max 23
_diffrn_reflns_limit_l_min -23
_diffrn_reflns_number 68177
_diffrn_reflns_point_group_measured_fraction_full 1.000
_diffrn_reflns_point_group_measured_fraction_max 1.000
_diffrn_reflns_theta_full 25.242
_diffrn_reflns_theta_max 26.086
_diffrn_reflns_theta_min 2.100
_exptl_absorpt_coefficient_mu 0.085
_exptl_absorpt_correction_T_max 0.7453
_exptl_absorpt_correction_T_min 0.6910
_exptl_absorpt_correction_type multi-scan
_exptl_absorpt_process_details 'Bruker SADABS'
_exptl_crystal_colour colourless
_exptl_crystal_density_diffrn 1.201
_exptl_crystal_description Block
_exptl_crystal_F_000 848
_exptl_crystal_size_max 0.190
_exptl_crystal_size_mid 0.150
_exptl_crystal_size_min 0.080
_refine_diff_density_max 0.181
_refine_diff_density_min -0.199
_refine_diff_density_rms 0.044
_refine_ls_abs_structure_details
; 
 Flack x determined using 984 quotients [(I+)-(I-)]/[(I+)+(I-)] 
 (Parsons, Flack and Wagner, Acta Cryst. B69 (2013) 249-259). 
;
_refine_ls_abs_structure_Flack -0.2(4)
_refine_ls_extinction_method none
_refine_ls_goodness_of_fit_ref 1.072
_refine_ls_hydrogen_treatment constr
_refine_ls_matrix_type full
_refine_ls_number_parameters 268
_refine_ls_number_reflns 4382
_refine_ls_number_restraints 0
_refine_ls_restrained_S_all 1.072
_refine_ls_R_factor_all 0.0985
_refine_ls_R_factor_gt 0.0503
_refine_ls_shift/su_max 0.000
_refine_ls_shift/su_mean 0.000
_refine_ls_structure_factor_coef Fsqd
_refine_ls_weighting_details 'w=1/[\s^2^(Fo^2^)+(0.0382P)^2^+0.5568P] where P=(Fo^2^+2Fc^2^)/3'
_refine_ls_weighting_scheme calc
_refine_ls_wR_factor_gt 0.0925
_refine_ls_wR_factor_ref 0.1106
_reflns_Friedel_coverage 0.757
_reflns_Friedel_fraction_full 1.000
_reflns_Friedel_fraction_max 1.000
_reflns_number_gt 2895
_reflns_number_total 4382
_reflns_threshold_expression 'I > 2\s(I)'
_cod_data_source_file ol7b02628_si_002.cif
_cod_data_source_block 195K-chiral
_cod_depositor_comments
;
The following automatic conversions were performed:

'_exptl_absorpt_correction_type' value 'Multi-scan' changed to
'multi-scan' according to
/home/data/users/saulius/crontab/automatic-downloads/rss-feeds/ACS/lib/dictionaries/cif_core.dic
dictionary named 'cif_core.dic' version 2.4.2 from 2011-04-26.

Automatic conversion script
Id: cif_fix_values 4973 2017-02-22 13:04:09Z antanas 

 Adding full bibliography for 1547394.cif.
;
_cod_database_code 1547394
_shelx_shelxl_version_number 2014/7
_shelx_space_group_comment
; 
The symmetry employed for this shelxl refinement is uniquely defined 
by the following loop, which should always be used as a source of 
symmetry information in preference to the above space-group names. 
They are only intended as comments. 
;
_shelx_estimated_absorpt_t_min 0.984
_shelx_estimated_absorpt_t_max 0.993

loop_
_space_group_symop_operation_xyz
'x, y, z'
'-x+1/2, -y, z+1/2'
'-x, y+1/2, -z+1/2'
'x+1/2, -y+1/2, -z'

loop_
_atom_site_label
_atom_site_type_symbol
_atom_site_fract_x
_atom_site_fract_y
_atom_site_fract_z
_atom_site_U_iso_or_equiv
_atom_site_adp_type
_atom_site_occupancy
_atom_site_site_symmetry_order
_atom_site_calc_flag
_atom_site_refinement_flags_posn
_atom_site_refinement_flags_adp
N1 N 0.8477(3) 0.9464(3) 0.79198(15) 0.0462(8) Uani 1 1 d . .
C1 C 0.8838(4) 0.8324(3) 0.80410(19) 0.0457(9) Uani 1 1 d . .
C2 C 0.7663(4) 0.7671(3) 0.8371(2) 0.0439(9) Uani 1 1 d . .
C3 C 0.6604(4) 0.8596(3) 0.8348(2) 0.0447(9) Uani 1 1 d . .
C4 C 0.5301(4) 0.8528(4) 0.8511(2) 0.0522(10) Uani 1 1 d . .
H4 H 0.4950 0.7815 0.8693 0.063 Uiso 1 1 calc R U
C5 C 0.4491(4) 0.9530(4) 0.8404(2) 0.0600(11) Uani 1 1 d . .
C6 C 0.5057(5) 1.0563(4) 0.8158(2) 0.0623(11) Uani 1 1 d . .
H6 H 0.4523 1.1242 0.8097 0.075 Uiso 1 1 calc R U
C7 C 0.6378(4) 1.0651(4) 0.7996(2) 0.0567(11) Uani 1 1 d . .
H7 H 0.6741 1.1371 0.7830 0.068 Uiso 1 1 calc R U
C8 C 0.7132(4) 0.9646(3) 0.80876(18) 0.0437(9) Uani 1 1 d . .
C9 C 0.9332(5) 1.0341(4) 0.7603(2) 0.0647(12) Uani 1 1 d . .
H9A H 1.0049 0.9933 0.7373 0.097 Uiso 1 1 calc R U
H9B H 0.9681 1.0870 0.7955 0.097 Uiso 1 1 calc R U
H9C H 0.8840 1.0807 0.7269 0.097 Uiso 1 1 calc R U
O1 O 0.9916(3) 0.7880(2) 0.79299(14) 0.0596(7) Uani 1 1 d . .
F1 F 0.7354(2) 0.67020(18) 0.79368(12) 0.0655(7) Uani 1 1 d . .
C10 C 0.3041(4) 0.9453(5) 0.8558(3) 0.0846(15) Uani 1 1 d . .
H10A H 0.2902 0.9518 0.9051 0.127 Uiso 1 1 calc R U
H10B H 0.2703 0.8690 0.8396 0.127 Uiso 1 1 calc R U
H10C H 0.2586 1.0102 0.8325 0.127 Uiso 1 1 calc R U
C11 C 0.7976(3) 0.7153(3) 0.9081(2) 0.0429(9) Uani 1 1 d . .
H11 H 0.7177 0.6746 0.9252 0.051 Uiso 1 1 calc R U
C12 C 0.8356(3) 0.8097(3) 0.96067(18) 0.0385(8) Uani 1 1 d . .
C13 C 0.9577(3) 0.8653(3) 0.9601(2) 0.0462(10) Uani 1 1 d . .
H13 H 1.0165 0.8493 0.9239 0.055 Uiso 1 1 calc R U
C14 C 0.9940(4) 0.9433(3) 1.0119(2) 0.0472(9) Uani 1 1 d . .
H14 H 1.0768 0.9802 1.0099 0.057 Uiso 1 1 calc R U
C15 C 0.9118(4) 0.9688(3) 1.0665(2) 0.0497(10) Uani 1 1 d . .
C16 C 0.7886(4) 0.9161(4) 1.0654(2) 0.0586(11) Uani 1 1 d . .
H16 H 0.7290 0.9336 1.1010 0.070 Uiso 1 1 calc R U
C17 C 0.7509(4) 0.8389(3) 1.0137(2) 0.0519(10) Uani 1 1 d . .
H17 H 0.6663 0.8055 1.0145 0.062 Uiso 1 1 calc R U
C18 C 0.9572(5) 1.0483(4) 1.1250(2) 0.0738(13) Uani 1 1 d . .
H18A H 1.0515 1.0585 1.1223 0.111 Uiso 1 1 calc R U
H18B H 0.9344 1.0114 1.1686 0.111 Uiso 1 1 calc R U
H18C H 0.9147 1.1259 1.1214 0.111 Uiso 1 1 calc R U
N2 N 0.8993(3) 0.6245(2) 0.90013(19) 0.0517(9) Uani 1 1 d . .
H2 H 0.9686 0.6409 0.8758 0.062 Uiso 1 1 calc R U
C19 C 0.8883(3) 0.5157(3) 0.9296(2) 0.0409(9) Uani 1 1 d . .
O2 O 0.9869(2) 0.4453(2) 0.90764(12) 0.0433(6) Uani 1 1 d . .
O3 O 0.8026(3) 0.4880(2) 0.96839(16) 0.0649(9) Uani 1 1 d . .
C20 C 0.9990(4) 0.3221(3) 0.9350(2) 0.0493(9) Uani 1 1 d . .
C21 C 1.1204(4) 0.2764(3) 0.8983(3) 0.0670(13) Uani 1 1 d . .
H21A H 1.1071 0.2809 0.8488 0.101 Uiso 1 1 calc R U
H21B H 1.1365 0.1938 0.9115 0.101 Uiso 1 1 calc R U
H21C H 1.1952 0.3254 0.9110 0.101 Uiso 1 1 calc R U
C22 C 1.0227(5) 0.3278(4) 1.0113(2) 0.0847(16) Uani 1 1 d . .
H22A H 1.0902 0.3869 1.0209 0.127 Uiso 1 1 calc R U
H22B H 1.0511 0.2498 1.0277 0.127 Uiso 1 1 calc R U
H22C H 0.9422 0.3505 1.0345 0.127 Uiso 1 1 calc R U
C23 C 0.8807(5) 0.2497(4) 0.9155(3) 0.0890(18) Uani 1 1 d . .
H23A H 0.8053 0.2776 0.9414 0.133 Uiso 1 1 calc R U
H23B H 0.8964 0.1657 0.9258 0.133 Uiso 1 1 calc R U
H23C H 0.8637 0.2588 0.8665 0.133 Uiso 1 1 calc R U

loop_
_atom_site_aniso_label
_atom_site_aniso_U_11
_atom_site_aniso_U_22
_atom_site_aniso_U_33
_atom_site_aniso_U_23
_atom_site_aniso_U_13
_atom_site_aniso_U_12
N1 0.061(2) 0.0366(17) 0.0412(18) 0.0016(15) 0.0044(15) -0.0026(16)
C1 0.054(2) 0.042(2) 0.041(2) -0.0019(18) 0.0032(19) -0.0002(19)
C2 0.047(2) 0.0300(17) 0.055(2) -0.0043(17) 0.0003(19) 0.0007(17)
C3 0.047(2) 0.041(2) 0.045(2) -0.0013(18) -0.0059(19) 0.0014(18)
C4 0.045(2) 0.054(2) 0.058(3) 0.000(2) -0.006(2) 0.002(2)
C5 0.053(3) 0.068(3) 0.058(3) -0.007(2) -0.016(2) 0.019(2)
C6 0.072(3) 0.060(3) 0.055(3) -0.006(2) -0.019(2) 0.027(3)
C7 0.079(3) 0.045(2) 0.046(2) -0.003(2) -0.010(2) 0.010(2)
C8 0.054(2) 0.041(2) 0.036(2) -0.0035(17) -0.0111(18) 0.0054(19)
C9 0.087(3) 0.048(2) 0.059(3) 0.006(2) 0.014(2) -0.016(2)
O1 0.0582(17) 0.0536(16) 0.0670(19) 0.0007(14) 0.0213(16) 0.0081(15)
F1 0.0742(16) 0.0420(12) 0.0803(17) -0.0164(12) 0.0001(14) -0.0054(12)
C10 0.054(3) 0.103(4) 0.097(4) -0.012(3) -0.016(3) 0.023(3)
C11 0.0351(19) 0.0296(17) 0.064(3) 0.0065(17) 0.0098(18) 0.0053(15)
C12 0.0329(18) 0.0342(18) 0.049(2) 0.0116(17) 0.0065(17) 0.0083(16)
C13 0.032(2) 0.052(2) 0.054(3) 0.014(2) 0.0073(18) 0.0073(17)
C14 0.0334(19) 0.053(2) 0.056(2) 0.012(2) -0.0030(19) 0.0003(19)
C15 0.054(2) 0.048(2) 0.047(2) 0.0103(19) -0.001(2) 0.005(2)
C16 0.053(2) 0.060(3) 0.063(3) 0.000(2) 0.024(2) -0.003(2)
C17 0.044(2) 0.048(2) 0.064(3) 0.000(2) 0.016(2) -0.0024(19)
C18 0.085(3) 0.079(3) 0.057(3) 0.000(3) -0.004(2) -0.007(3)
N2 0.0416(18) 0.0313(16) 0.082(3) 0.0114(16) 0.0240(17) 0.0092(15)
C19 0.0337(19) 0.035(2) 0.054(2) 0.0038(18) 0.0027(18) 0.0066(16)
O2 0.0423(13) 0.0342(12) 0.0534(15) 0.0062(11) 0.0084(12) 0.0120(12)
O3 0.0505(16) 0.0542(17) 0.090(2) 0.0279(15) 0.0287(16) 0.0161(14)
C20 0.056(2) 0.0319(18) 0.060(3) 0.0077(18) 0.003(2) 0.0125(19)
C21 0.073(3) 0.047(2) 0.081(3) 0.004(2) 0.016(3) 0.026(2)
C22 0.116(4) 0.079(3) 0.059(3) 0.022(3) 0.004(3) 0.046(3)
C23 0.071(3) 0.044(2) 0.152(5) -0.002(3) 0.005(3) -0.004(2)

loop_
_atom_type_symbol
_atom_type_description
_atom_type_scat_dispersion_real
_atom_type_scat_dispersion_imag
_atom_type_scat_source
C C 0.0033 0.0016 'International Tables Vol C Tables 4.2.6.8 and 6.1.1.4'
H H 0.0000 0.0000 'International Tables Vol C Tables 4.2.6.8 and 6.1.1.4'
N N 0.0061 0.0033 'International Tables Vol C Tables 4.2.6.8 and 6.1.1.4'
O O 0.0106 0.0060 'International Tables Vol C Tables 4.2.6.8 and 6.1.1.4'
F F 0.0171 0.0103 'International Tables Vol C Tables 4.2.6.8 and 6.1.1.4'

loop_
_geom_angle_atom_site_label_1
_geom_angle_atom_site_label_2
_geom_angle_atom_site_label_3
_geom_angle
_geom_angle_site_symmetry_1
C1 N1 C8 111.0(3) .
C1 N1 C9 123.2(3) .
C8 N1 C9 125.5(3) .
O1 C1 N1 126.7(3) 1
O1 C1 N1 126.7(3) .
O1 C1 C2 125.4(3) 1
O1 C1 C2 125.4(3) .
N1 C1 C2 107.9(3) .
F1 C2 C3 110.6(3) .
F1 C2 C11 107.3(3) .
C3 C2 C11 116.0(3) .
F1 C2 C1 106.8(3) .
C3 C2 C1 102.9(3) .
C11 C2 C1 113.0(3) .
C4 C3 C8 120.6(3) .
C4 C3 C2 131.0(3) .
C8 C3 C2 108.3(3) .
C3 C4 C5 119.5(4) .
C3 C4 H4 120.2 .
C5 C4 H4 120.2 .
C6 C5 C4 118.1(4) .
C6 C5 C10 121.8(4) .
C4 C5 C10 120.1(5) .
C5 C6 C7 123.1(4) .
C5 C6 H6 118.4 .
C7 C6 H6 118.4 .
C8 C7 C6 117.2(4) .
C8 C7 H7 121.4 .
C6 C7 H7 121.4 .
C7 C8 C3 121.4(4) .
C7 C8 N1 128.9(4) .
C3 C8 N1 109.7(3) .
N1 C9 H9A 109.5 .
N1 C9 H9B 109.5 .
H9A C9 H9B 109.5 .
N1 C9 H9C 109.5 .
H9A C9 H9C 109.5 .
H9B C9 H9C 109.5 .
C5 C10 H10A 109.5 .
C5 C10 H10B 109.5 .
H10A C10 H10B 109.5 .
C5 C10 H10C 109.5 .
H10A C10 H10C 109.5 .
H10B C10 H10C 109.5 .
N2 C11 C12 111.9(3) .
N2 C11 C2 108.4(3) .
C12 C11 C2 113.5(3) .
N2 C11 H11 107.6 .
C12 C11 H11 107.6 .
C2 C11 H11 107.6 .
C17 C12 C13 117.4(4) .
C17 C12 C11 120.3(3) .
C13 C12 C11 122.2(3) .
C14 C13 C12 121.0(4) .
C14 C13 H13 119.5 .
C12 C13 H13 119.5 .
C13 C14 C15 121.7(4) .
C13 C14 H14 119.1 .
C15 C14 H14 119.1 .
C14 C15 C16 116.8(4) .
C14 C15 C18 120.7(4) .
C16 C15 C18 122.5(4) .
C17 C16 C15 121.9(4) .
C17 C16 H16 119.0 .
C15 C16 H16 119.0 .
C16 C17 C12 121.0(4) .
C16 C17 H17 119.5 .
C12 C17 H17 119.5 .
C15 C18 H18A 109.5 .
C15 C18 H18B 109.5 .
H18A C18 H18B 109.5 .
C15 C18 H18C 109.5 .
H18A C18 H18C 109.5 .
H18B C18 H18C 109.5 .
C19 N2 C11 121.5(3) .
C19 N2 H2 119.3 .
C11 N2 H2 119.3 .
O3 C19 O2 126.6(3) .
O3 C19 N2 124.2(3) .
O2 C19 N2 109.2(3) .
C19 O2 C20 119.4(3) .
O2 C20 C23 110.1(3) .
O2 C20 C22 109.1(3) .
C23 C20 C22 113.6(4) .
O2 C20 C21 102.2(3) .
C23 C20 C21 110.9(3) .
C22 C20 C21 110.2(4) .
C20 C21 H21A 109.5 .
C20 C21 H21B 109.5 .
H21A C21 H21B 109.5 .
C20 C21 H21C 109.5 .
H21A C21 H21C 109.5 .
H21B C21 H21C 109.5 .
C20 C22 H22A 109.5 .
C20 C22 H22B 109.5 .
H22A C22 H22B 109.5 .
C20 C22 H22C 109.5 .
H22A C22 H22C 109.5 .
H22B C22 H22C 109.5 .
C20 C23 H23A 109.5 .
C20 C23 H23B 109.5 .
H23A C23 H23B 109.5 .
C20 C23 H23C 109.5 .
H23A C23 H23C 109.5 .
H23B C23 H23C 109.5 .

loop_
_geom_bond_atom_site_label_1
_geom_bond_atom_site_label_2
_geom_bond_distance
_geom_bond_site_symmetry_2
N1 C1 1.343(4) .
N1 C8 1.423(5) .
N1 C9 1.446(5) .
C1 O1 1.225(4) 1
C1 O1 1.225(4) .
C1 C2 1.541(5) .
C2 F1 1.405(4) .
C2 C3 1.494(5) .
C2 C11 1.528(5) .
C3 C4 1.368(5) .
C3 C8 1.383(5) .
C4 C5 1.404(6) .
C4 H4 0.9400 .
C5 C6 1.373(6) .
C5 C10 1.511(6) .
C6 C7 1.387(6) .
C6 H6 0.9400 .
C7 C8 1.370(5) .
C7 H7 0.9400 .
C9 H9A 0.9700 .
C9 H9B 0.9700 .
C9 H9C 0.9700 .
O1 O1 0.000(10) 1
C10 H10A 0.9700 .
C10 H10B 0.9700 .
C10 H10C 0.9700 .
C11 N2 1.457(4) .
C11 C12 1.515(5) .
C11 H11 0.9900 .
C12 C17 1.382(5) .
C12 C13 1.390(5) .
C13 C14 1.379(5) .
C13 H13 0.9400 .
C14 C15 1.380(5) .
C14 H14 0.9400 .
C15 C16 1.387(5) .
C15 C18 1.511(6) .
C16 C17 1.375(5) .
C16 H16 0.9400 .
C17 H17 0.9400 .
C18 H18A 0.9700 .
C18 H18B 0.9700 .
C18 H18C 0.9700 .
N2 C19 1.345(4) .
N2 H2 0.8700 .
C19 O3 1.194(4) .
C19 O2 1.344(4) .
O2 C20 1.477(4) .
C20 C23 1.500(6) .
C20 C22 1.500(6) .
C20 C21 1.516(5) .
C21 H21A 0.9700 .
C21 H21B 0.9700 .
C21 H21C 0.9700 .
C22 H22A 0.9700 .
C22 H22B 0.9700 .
C22 H22C 0.9700 .
C23 H23A 0.9700 .
C23 H23B 0.9700 .
C23 H23C 0.9700 .

loop_
_geom_hbond_atom_site_label_D
_geom_hbond_atom_site_label_H
_geom_hbond_atom_site_label_A
_geom_hbond_distance_DH
_geom_hbond_distance_HA
_geom_hbond_distance_DA
_geom_hbond_angle_DHA
_geom_hbond_site_symmetry_A
N2 H2 O1 0.87 2.31 2.920(4) 127.6 1

loop_
_geom_torsion_atom_site_label_1
_geom_torsion_atom_site_label_2
_geom_torsion_atom_site_label_3
_geom_torsion_atom_site_label_4
_geom_torsion
_geom_torsion_site_symmetry_1
_geom_torsion_site_symmetry_4
C8 N1 C1 O1 177.7(4) . 1
C9 N1 C1 O1 2.7(6) . 1
C8 N1 C1 O1 177.7(4) . .
C9 N1 C1 O1 2.7(6) . .
C8 N1 C1 C2 -4.2(4) . .
C9 N1 C1 C2 -179.2(3) . .
O1 C1 C2 F1 -60.7(5) 1 .
O1 C1 C2 F1 -60.7(5) . .
N1 C1 C2 F1 121.2(3) . .
O1 C1 C2 C3 -177.1(4) 1 .
O1 C1 C2 C3 -177.1(4) . .
N1 C1 C2 C3 4.8(4) . .
O1 C1 C2 C11 57.1(5) 1 .
O1 C1 C2 C11 57.1(5) . .
N1 C1 C2 C11 -121.1(3) . .
F1 C2 C3 C4 60.0(5) . .
C11 C2 C3 C4 -62.4(5) . .
C1 C2 C3 C4 173.7(4) . .
F1 C2 C3 C8 -117.3(3) . .
C11 C2 C3 C8 120.2(3) . .
C1 C2 C3 C8 -3.6(4) . .
C8 C3 C4 C5 0.8(6) . .
C2 C3 C4 C5 -176.3(4) . .
C3 C4 C5 C6 -2.1(6) . .
C3 C4 C5 C10 177.8(4) . .
C4 C5 C6 C7 1.6(6) . .
C10 C5 C6 C7 -178.3(4) . .
C5 C6 C7 C8 0.2(6) . .
C6 C7 C8 C3 -1.6(5) . .
C6 C7 C8 N1 175.3(3) . .
C4 C3 C8 C7 1.1(6) . .
C2 C3 C8 C7 178.8(3) . .
C4 C3 C8 N1 -176.3(4) . .
C2 C3 C8 N1 1.4(4) . .
C1 N1 C8 C7 -175.3(4) . .
C9 N1 C8 C7 -0.5(6) . .
C1 N1 C8 C3 1.9(4) . .
C9 N1 C8 C3 176.7(4) . .
N1 C1 O1 O1 0.0(4) . 1
C2 C1 O1 O1 0.0(3) . 1
F1 C2 C11 N2 54.0(4) . .
C3 C2 C11 N2 178.2(3) . .
C1 C2 C11 N2 -63.4(4) . .
F1 C2 C11 C12 178.9(3) . .
C3 C2 C11 C12 -56.9(4) . .
C1 C2 C11 C12 61.5(4) . .
N2 C11 C12 C17 -128.5(3) . .
C2 C11 C12 C17 108.5(4) . .
N2 C11 C12 C13 47.9(4) . .
C2 C11 C12 C13 -75.1(4) . .
C17 C12 C13 C14 2.0(5) . .
C11 C12 C13 C14 -174.5(3) . .
C12 C13 C14 C15 0.7(5) . .
C13 C14 C15 C16 -2.7(5) . .
C13 C14 C15 C18 175.9(4) . .
C14 C15 C16 C17 2.1(6) . .
C18 C15 C16 C17 -176.5(4) . .
C15 C16 C17 C12 0.6(6) . .
C13 C12 C17 C16 -2.6(5) . .
C11 C12 C17 C16 173.9(3) . .
C12 C11 N2 C19 102.2(4) . .
C2 C11 N2 C19 -132.0(4) . .
C11 N2 C19 O3 -6.4(6) . .
C11 N2 C19 O2 172.9(3) . .
O3 C19 O2 C20 -3.0(6) . .
N2 C19 O2 C20 177.7(3) . .
C19 O2 C20 C23 62.6(4) . .
C19 O2 C20 C22 -62.7(4) . .
C19 O2 C20 C21 -179.5(3) . .
